data_2224440
loop_
_publ_author_name
'bin Shawkataly, Omar'
'Khan, Imthyaz Ahmed'
'Yeap, Chin Sing'
'Fun, Hoong-Kun'

_publ_section_title
Undecacarbonyl-1\k^3^<i>C</i>,2\k^4^<i>C</i>,3\k^4^<i>C</i>-[tris(4-methylphenyl)arsine-1\k<i>As</i>]-<i>triangulo</i>-triruthenium(0)
_journal_coeditor_code SJ2671
_journal_issue 12
_journal_name_full 'Acta Crystallographica Section E'
_journal_page_first m1624
_journal_page_last m1625
_journal_paper_doi 10.1107/S1600536809046935
_journal_volume 65
_journal_year 2009
_chemical_formula_iupac '[Ru3 (C21 H21 As) (C O)11]'
_chemical_formula_moiety 'C32 H21 As O11 Ru3'
_chemical_formula_sum 'C32 H21 As O11 Ru3'
_chemical_formula_weight 959.62
_chemical_name_systematic
;
Undecacarbonyl-1\k^3^<i>C</i>,2\k^4^<i>C</i>,3\k^4^<i>C</i>-[tris(4-
methylphenyl)arsine-1\k<i>As</i>]-<i>triangulo</i>-triruthenium(0)
;
_space_group_IT_number 2
_symmetry_cell_setting triclinic
_symmetry_space_group_name_Hall '-P 1'
_symmetry_space_group_name_H-M 'P -1'
_atom_sites_solution_hydrogens geom
_atom_sites_solution_primary direct
_atom_sites_solution_secondary difmap
_audit_creation_method SHELXL-97
_cell_angle_alpha 98.3260(10)
_cell_angle_beta 94.056(2)
_cell_angle_gamma 98.9230(10)
_cell_formula_units_Z 2
_cell_length_a 10.5081(3)
_cell_length_b 11.2922(3)
_cell_length_c 14.4625(4)
_cell_measurement_reflns_used 9957
_cell_measurement_temperature 100.00(10)
_cell_measurement_theta_max 29.79
_cell_measurement_theta_min 2.51
_cell_volume 1669.84(8)
_computing_cell_refinement 'SAINT (Bruker, 2005)'
_computing_data_collection 'APEX2 (Bruker, 2005)'
_computing_data_reduction 'SAINT (Bruker, 2005)'
_computing_molecular_graphics 'SHELXTL (Sheldrick, 2008)'
_computing_publication_material
;
SHELXTL (Sheldrick, 2008) and PLATON (Spek, 2009)
;
_computing_structure_refinement 'SHELXTL (Sheldrick, 2008)'
_computing_structure_solution 'SHELXTL (Sheldrick, 2008)'
_diffrn_ambient_temperature 100
_diffrn_measured_fraction_theta_full 0.993
_diffrn_measured_fraction_theta_max 0.993
_diffrn_measurement_device_type
;
Bruker SMART APEXII CCD area-detector
;
_diffrn_measurement_method '\f and \w'
_diffrn_radiation_monochromator graphite
_diffrn_radiation_source 'fine-focus sealed tube'
_diffrn_radiation_type MoK\a
_diffrn_radiation_wavelength 0.71073
_diffrn_reflns_av_R_equivalents 0.0506
_diffrn_reflns_av_sigmaI/netI 0.0545
_diffrn_reflns_limit_h_max 14
_diffrn_reflns_limit_h_min -14
_diffrn_reflns_limit_k_max 15
_diffrn_reflns_limit_k_min -15
_diffrn_reflns_limit_l_max 20
_diffrn_reflns_limit_l_min -20
_diffrn_reflns_number 39493
_diffrn_reflns_theta_full 29.91
_diffrn_reflns_theta_max 29.91
_diffrn_reflns_theta_min 2.15
_diffrn_standards_number 0
_exptl_absorpt_coefficient_mu 2.381
_exptl_absorpt_correction_T_max 0.8379
_exptl_absorpt_correction_T_min 0.5107
_exptl_absorpt_correction_type multi-scan
_exptl_absorpt_process_details '(<i>SADABS</i>; Bruker, 2005)'
_exptl_crystal_colour brown
_exptl_crystal_density_diffrn 1.909
_exptl_crystal_density_method 'not measured'
_exptl_crystal_description block
_exptl_crystal_F_000 932
_exptl_crystal_size_max 0.33
_exptl_crystal_size_mid 0.16
_exptl_crystal_size_min 0.08
_refine_diff_density_max 2.316
_refine_diff_density_min -1.195
_refine_ls_extinction_method none
_refine_ls_goodness_of_fit_ref 1.062
_refine_ls_hydrogen_treatment constr
_refine_ls_matrix_type full
_refine_ls_number_parameters 427
_refine_ls_number_reflns 9594
_refine_ls_number_restraints 0
_refine_ls_restrained_S_all 1.062
_refine_ls_R_factor_all 0.0743
_refine_ls_R_factor_gt 0.0480
_refine_ls_shift/su_max 0.001
_refine_ls_shift/su_mean 0.000
_refine_ls_structure_factor_coef Fsqd
_refine_ls_weighting_details 'calc w=1/[\s^2^(Fo^2^)+(0.0749P)^2^+0.6277P] where P=(Fo^2^+2Fc^2^)/3'
_refine_ls_weighting_scheme calc
_refine_ls_wR_factor_gt 0.1167
_refine_ls_wR_factor_ref 0.1328
_reflns_number_gt 7073
_reflns_number_total 9594
_reflns_threshold_expression I>2\s(I)
_cod_data_source_file sj2671.cif
_cod_data_source_block I
_cod_depositor_comments
;
The following automatic conversions were performed:
'_symmetry_cell_setting' value 'Triclinic' changed to 'triclinic'
according to '/home/saulius/struct/CIF-dictionaries/cif_core.dic'
dictionary named 'cif_core.dic' version 2.4.1 from 2010-06-29.

Automatic conversion script
Id: cif_fix_enum 1527 2010-12-29 10:47:43Z saulius 

The following automatic conversions were performed:

'_symmetry_cell_setting' value 'Triclinic' changed to 'triclinic'
according to /home/saulius/struct/CIF-dictionaries/cif_core.dic
dictionary named 'cif_core.dic' version 2.4.1 from 2010-06-29.

Automatic conversion script
Id: cif_fix_values 1715 2011-07-08 13:25:40Z adriana 
;
_cod_original_cell_volume 1669.83(8)
_cod_database_code 2224440
_cod_database_fobs_code 2224440

loop_
_symmetry_equiv_pos_as_xyz
'x, y, z'
'-x, -y, -z'

loop_
_atom_site_type_symbol
_atom_site_label
_atom_site_fract_x
_atom_site_fract_y
_atom_site_fract_z
_atom_site_U_iso_or_equiv
_atom_site_adp_type
_atom_site_calc_flag
_atom_site_refinement_flags
_atom_site_occupancy
_atom_site_disorder_assembly
_atom_site_disorder_group
Ru Ru1 0.23059(3) 0.12873(3) 0.66692(2) 0.01823(9) Uani d . 1 . .
Ru Ru2 0.33724(4) 0.23746(3) 0.51800(2) 0.02163(10) Uani d . 1 . .
Ru Ru3 0.23882(4) 0.38423(3) 0.66627(3) 0.02160(10) Uani d . 1 . .
As As1 0.13525(4) 0.08572(4) 0.81172(3) 0.01913(11) Uani d . 1 . .
O O1 0.4975(3) 0.1608(3) 0.7762(2) 0.0293(8) Uani d . 1 . .
O O2 0.2735(4) -0.1180(3) 0.5748(3) 0.0360(9) Uani d . 1 . .
O O3 -0.0494(3) 0.0798(3) 0.5754(2) 0.0306(8) Uani d . 1 . .
O O4 0.6137(4) 0.2848(3) 0.6172(3) 0.0336(8) Uani d . 1 . .
O O5 0.3994(4) 0.0132(4) 0.3972(3) 0.0488(11) Uani d . 1 . .
O O6 0.0618(4) 0.1858(4) 0.4178(2) 0.0370(9) Uani d . 1 . .
O O7 0.4120(4) 0.4309(4) 0.3970(3) 0.0399(9) Uani d . 1 . .
O O8 -0.0382(4) 0.3463(4) 0.5683(3) 0.0538(12) Uani d . 1 . .
O O9 0.1278(4) 0.4566(3) 0.8512(3) 0.0351(8) Uani d . 1 . .
O O10 0.5054(4) 0.4325(3) 0.7784(3) 0.0379(9) Uani d . 1 . .
O O11 0.3037(4) 0.6226(4) 0.5889(3) 0.0493(11) Uani d . 1 . .
C C1 0.2562(4) 0.1045(4) 0.9228(3) 0.0223(9) Uani d . 1 . .
C C2 0.3300(5) 0.2195(4) 0.9560(3) 0.0280(10) Uani d . 1 . .
H H2A 0.3235 0.2836 0.9231 0.034 Uiso calc R 1 . .
C C3 0.4123(5) 0.2374(5) 1.0376(3) 0.0328(11) Uani d . 1 . .
H H3A 0.4591 0.3144 1.0598 0.039 Uiso calc R 1 . .
C C4 0.4267(5) 0.1425(5) 1.0873(3) 0.0327(11) Uani d . 1 . .
C C5 0.3553(5) 0.0296(5) 1.0535(4) 0.0326(11) Uani d . 1 . .
H H5A 0.3651 -0.0350 1.0851 0.039 Uiso calc R 1 . .
C C6 0.2684(5) 0.0097(4) 0.9728(3) 0.0264(10) Uani d . 1 . .
H H6A 0.2190 -0.0666 0.9526 0.032 Uiso calc R 1 . .
C C7 0.0462(4) -0.0807(4) 0.8001(3) 0.0210(9) Uani d . 1 . .
C C8 -0.0832(4) -0.1076(4) 0.8174(3) 0.0238(9) Uani d . 1 . .
H H8A -0.1272 -0.0453 0.8392 0.029 Uiso calc R 1 . .
C C9 -0.1461(4) -0.2265(4) 0.8022(3) 0.0247(10) Uani d . 1 . .
H H9A -0.2324 -0.2428 0.8140 0.030 Uiso calc R 1 . .
C C10 -0.0839(5) -0.3228(4) 0.7697(3) 0.0257(10) Uani d . 1 . .
C C11 0.0470(4) -0.2935(4) 0.7533(3) 0.0260(10) Uani d . 1 . .
H H11A 0.0916 -0.3555 0.7320 0.031 Uiso calc R 1 . .
C C12 0.1103(4) -0.1751(4) 0.7680(3) 0.0238(9) Uani d . 1 . .
H H12A 0.1967 -0.1582 0.7563 0.029 Uiso calc R 1 . .
C C13 0.0045(4) 0.1772(4) 0.8591(3) 0.0220(9) Uani d . 1 . .
C C14 -0.0947(5) 0.1967(4) 0.7974(3) 0.0251(10) Uani d . 1 . .
H H14A -0.0983 0.1659 0.7338 0.030 Uiso calc R 1 . .
C C15 -0.1886(5) 0.2618(4) 0.8300(3) 0.0277(10) Uani d . 1 . .
H H15A -0.2551 0.2733 0.7880 0.033 Uiso calc R 1 . .
C C16 -0.1850(5) 0.3104(4) 0.9248(3) 0.0269(10) Uani d . 1 . .
C C17 -0.0850(5) 0.2906(4) 0.9860(3) 0.0296(11) Uani d . 1 . .
H H17A -0.0805 0.3222 1.0494 0.036 Uiso calc R 1 . .
C C18 0.0087(5) 0.2241(4) 0.9538(3) 0.0237(9) Uani d . 1 . .
H H18A 0.0743 0.2110 0.9958 0.028 Uiso calc R 1 . .
C C19 0.5165(5) 0.1637(6) 1.1765(4) 0.0462(15) Uani d . 1 . .
H H19A 0.5476 0.0899 1.1846 0.069 Uiso calc R 1 . .
H H19B 0.4707 0.1888 1.2290 0.069 Uiso calc R 1 . .
H H19C 0.5885 0.2260 1.1726 0.069 Uiso calc R 1 . .
C C20 -0.1530(5) -0.4518(4) 0.7531(4) 0.0362(12) Uani d . 1 . .
H H20A -0.2420 -0.4534 0.7645 0.054 Uiso calc R 1 . .
H H20B -0.1130 -0.4971 0.7948 0.054 Uiso calc R 1 . .
H H20C -0.1480 -0.4873 0.6893 0.054 Uiso calc R 1 . .
C C21 -0.2861(5) 0.3826(5) 0.9587(4) 0.0380(13) Uani d . 1 . .
H H21A -0.2986 0.3736 1.0226 0.057 Uiso calc R 1 . .
H H21B -0.3661 0.3537 0.9200 0.057 Uiso calc R 1 . .
H H21C -0.2581 0.4668 0.9551 0.057 Uiso calc R 1 . .
C C22 0.4009(5) 0.1548(4) 0.7333(3) 0.0240(10) Uani d . 1 . .
C C23 0.2559(5) -0.0277(4) 0.6123(3) 0.0258(10) Uani d . 1 . .
C C24 0.0568(5) 0.1036(4) 0.6070(3) 0.0239(9) Uani d . 1 . .
C C25 0.5090(5) 0.2675(4) 0.5847(3) 0.0272(10) Uani d . 1 . .
C C26 0.3754(5) 0.0942(5) 0.4432(4) 0.0333(12) Uani d . 1 . .
C C27 0.1617(5) 0.2062(4) 0.4593(3) 0.0291(11) Uani d . 1 . .
C C28 0.3839(5) 0.3601(4) 0.4424(3) 0.0284(10) Uani d . 1 . .
C C29 0.0661(6) 0.3529(5) 0.6015(4) 0.0371(12) Uani d . 1 . .
C C30 0.1685(5) 0.4274(4) 0.7818(4) 0.0278(10) Uani d . 1 . .
C C31 0.4087(5) 0.4051(4) 0.7326(3) 0.0279(10) Uani d . 1 . .
C C32 0.2800(5) 0.5349(5) 0.6172(4) 0.0349(12) Uani d . 1 . .

loop_
_atom_site_aniso_label
_atom_site_aniso_U_11
_atom_site_aniso_U_22
_atom_site_aniso_U_33
_atom_site_aniso_U_12
_atom_site_aniso_U_13
_atom_site_aniso_U_23
Ru1 0.02275(18) 0.01272(16) 0.01969(18) 0.00001(13) 0.00294(14) 0.00684(12)
Ru2 0.0286(2) 0.01625(17) 0.02074(18) 0.00008(14) 0.00498(15) 0.00777(13)
Ru3 0.0266(2) 0.01339(17) 0.0261(2) 0.00331(14) 0.00339(15) 0.00697(13)
As1 0.0225(2) 0.0156(2) 0.0200(2) 0.00051(17) 0.00296(17) 0.00779(16)
O1 0.0243(18) 0.0347(19) 0.0322(19) 0.0051(15) 0.0022(15) 0.0163(15)
O2 0.048(2) 0.0194(17) 0.044(2) 0.0094(16) 0.0120(18) 0.0070(15)
O3 0.0290(19) 0.038(2) 0.0229(18) 0.0029(16) 0.0010(15) 0.0033(15)
O4 0.031(2) 0.037(2) 0.035(2) 0.0020(16) 0.0028(16) 0.0131(16)
O5 0.071(3) 0.033(2) 0.044(2) 0.013(2) 0.019(2) 0.0005(18)
O6 0.038(2) 0.042(2) 0.0274(19) -0.0079(18) -0.0041(16) 0.0119(16)
O7 0.038(2) 0.044(2) 0.038(2) -0.0087(18) 0.0036(17) 0.0252(18)
O8 0.040(2) 0.044(3) 0.072(3) 0.018(2) -0.016(2) -0.010(2)
O9 0.041(2) 0.0279(18) 0.038(2) 0.0051(16) 0.0135(17) 0.0072(15)
O10 0.034(2) 0.031(2) 0.045(2) -0.0017(17) -0.0032(18) 0.0058(17)
O11 0.062(3) 0.029(2) 0.069(3) 0.015(2) 0.024(2) 0.031(2)
C1 0.023(2) 0.025(2) 0.020(2) 0.0025(18) 0.0032(17) 0.0098(17)
C2 0.031(3) 0.027(2) 0.026(2) -0.002(2) 0.003(2) 0.0085(19)
C3 0.029(3) 0.038(3) 0.028(3) -0.002(2) 0.005(2) 0.004(2)
C4 0.021(2) 0.053(3) 0.026(3) 0.014(2) -0.0001(19) 0.007(2)
C5 0.035(3) 0.038(3) 0.031(3) 0.018(2) 0.005(2) 0.012(2)
C6 0.028(2) 0.028(2) 0.026(2) 0.007(2) 0.0063(19) 0.0085(19)
C7 0.024(2) 0.020(2) 0.019(2) -0.0006(17) 0.0005(17) 0.0089(16)
C8 0.027(2) 0.021(2) 0.026(2) 0.0052(18) 0.0089(19) 0.0075(18)
C9 0.021(2) 0.022(2) 0.032(2) -0.0026(18) 0.0076(19) 0.0077(18)
C10 0.028(2) 0.021(2) 0.029(2) 0.0006(19) 0.000(2) 0.0118(18)
C11 0.026(2) 0.020(2) 0.037(3) 0.0076(19) 0.005(2) 0.0145(19)
C12 0.021(2) 0.021(2) 0.034(3) 0.0072(18) 0.0046(19) 0.0133(19)
C13 0.025(2) 0.018(2) 0.024(2) -0.0009(17) 0.0044(18) 0.0096(17)
C14 0.031(2) 0.026(2) 0.018(2) 0.0010(19) 0.0014(19) 0.0054(17)
C15 0.023(2) 0.030(3) 0.030(3) 0.0014(19) 0.0019(19) 0.010(2)
C16 0.028(2) 0.024(2) 0.029(2) 0.0022(19) 0.003(2) 0.0078(19)
C17 0.039(3) 0.027(2) 0.024(2) 0.005(2) 0.006(2) 0.0048(19)
C18 0.027(2) 0.026(2) 0.021(2) 0.0073(19) -0.0003(18) 0.0102(18)
C19 0.031(3) 0.070(4) 0.036(3) 0.015(3) -0.006(2) 0.003(3)
C20 0.035(3) 0.021(2) 0.054(3) 0.000(2) 0.008(2) 0.012(2)
C21 0.035(3) 0.047(3) 0.037(3) 0.016(3) 0.004(2) 0.010(2)
C22 0.033(3) 0.014(2) 0.027(2) 0.0016(18) 0.008(2) 0.0114(17)
C23 0.036(3) 0.019(2) 0.024(2) 0.002(2) 0.005(2) 0.0096(18)
C24 0.034(3) 0.020(2) 0.020(2) 0.0051(19) 0.0072(19) 0.0061(17)
C25 0.036(3) 0.025(2) 0.024(2) 0.007(2) 0.008(2) 0.0117(19)
C26 0.045(3) 0.027(3) 0.028(3) 0.003(2) 0.009(2) 0.007(2)
C27 0.039(3) 0.025(2) 0.024(2) 0.000(2) 0.007(2) 0.0107(19)
C28 0.030(3) 0.025(2) 0.029(2) -0.002(2) 0.000(2) 0.0074(19)
C29 0.043(3) 0.023(3) 0.044(3) 0.013(2) -0.003(3) -0.002(2)
C30 0.032(3) 0.016(2) 0.037(3) 0.0036(19) 0.002(2) 0.0096(19)
C31 0.041(3) 0.016(2) 0.028(2) 0.002(2) 0.007(2) 0.0083(18)
C32 0.040(3) 0.029(3) 0.039(3) 0.008(2) 0.012(2) 0.010(2)

loop_
_atom_type_symbol
_atom_type_description
_atom_type_scat_dispersion_real
_atom_type_scat_dispersion_imag
_atom_type_scat_source
C C 0.0033 0.0016 'International Tables Vol C Tables 4.2.6.8 and 6.1.1.4'
H H 0.0000 0.0000 'International Tables Vol C Tables 4.2.6.8 and 6.1.1.4'
O O 0.0106 0.0060 'International Tables Vol C Tables 4.2.6.8 and 6.1.1.4'
As As 0.0499 2.0058 'International Tables Vol C Tables 4.2.6.8 and 6.1.1.4'
Ru Ru -1.2594 0.8363 'International Tables Vol C Tables 4.2.6.8 and 6.1.1.4'

loop_
_geom_angle_atom_site_label_1
_geom_angle_atom_site_label_2
_geom_angle_atom_site_label_3
_geom_angle_site_symmetry_1
_geom_angle_site_symmetry_3
_geom_angle
_geom_angle_publ_flag
C23 Ru1 C24 . . 92.0(2) ?
C23 Ru1 C22 . . 89.4(2) ?
C24 Ru1 C22 . . 176.97(18) ?
C23 Ru1 As1 . . 101.53(13) ?
C24 Ru1 As1 . . 87.54(13) ?
C22 Ru1 As1 . . 89.57(13) ?
C23 Ru1 Ru2 . . 92.35(13) ?
C24 Ru1 Ru2 . . 92.87(13) ?
C22 Ru1 Ru2 . . 89.73(12) ?
As1 Ru1 Ru2 . . 166.094(19) ?
C23 Ru1 Ru3 . . 152.51(13) ?
C24 Ru1 Ru3 . . 87.74(13) ?
C22 Ru1 Ru3 . . 92.21(13) ?
As1 Ru1 Ru3 . . 105.919(17) ?
Ru2 Ru1 Ru3 . . 60.235(12) ?
C28 Ru2 C26 . . 102.5(2) ?
C28 Ru2 C27 . . 90.7(2) ?
C26 Ru2 C27 . . 91.0(2) ?
C28 Ru2 C25 . . 92.3(2) ?
C26 Ru2 C25 . . 90.7(2) ?
C27 Ru2 C25 . . 176.23(18) ?
C28 Ru2 Ru1 . . 158.50(15) ?
C26 Ru2 Ru1 . . 98.74(15) ?
C27 Ru2 Ru1 . . 85.47(13) ?
C25 Ru2 Ru1 . . 90.94(13) ?
C28 Ru2 Ru3 . . 98.21(15) ?
C26 Ru2 Ru3 . . 159.03(15) ?
C27 Ru2 Ru3 . . 85.33(14) ?
C25 Ru2 Ru3 . . 91.90(14) ?
Ru1 Ru2 Ru3 . . 60.427(12) ?
C30 Ru3 C31 . . 89.9(2) ?
C30 Ru3 C32 . . 105.2(2) ?
C31 Ru3 C32 . . 92.2(2) ?
C30 Ru3 C29 . . 89.7(2) ?
C31 Ru3 C29 . . 176.4(2) ?
C32 Ru3 C29 . . 91.3(2) ?
C30 Ru3 Ru2 . . 159.15(14) ?
C31 Ru3 Ru2 . . 86.66(14) ?
C32 Ru3 Ru2 . . 95.54(15) ?
C29 Ru3 Ru2 . . 92.39(16) ?
C30 Ru3 Ru1 . . 99.92(14) ?
C31 Ru3 Ru1 . . 86.07(14) ?
C32 Ru3 Ru1 . . 154.87(15) ?
C29 Ru3 Ru1 . . 90.44(16) ?
Ru2 Ru3 Ru1 . . 59.337(12) ?
C1 As1 C7 . . 103.68(19) ?
C1 As1 C13 . . 101.46(19) ?
C7 As1 C13 . . 101.89(18) ?
C1 As1 Ru1 . . 115.94(13) ?
C7 As1 Ru1 . . 112.36(12) ?
C13 As1 Ru1 . . 119.40(12) ?
C6 C1 C2 . . 119.0(4) ?
C6 C1 As1 . . 122.5(4) ?
C2 C1 As1 . . 118.5(3) ?
C3 C2 C1 . . 119.9(5) ?
C3 C2 H2A . . 120.0 ?
C1 C2 H2A . . 120.0 ?
C2 C3 C4 . . 121.5(5) ?
C2 C3 H3A . . 119.2 ?
C4 C3 H3A . . 119.2 ?
C5 C4 C3 . . 118.1(5) ?
C5 C4 C19 . . 121.1(5) ?
C3 C4 C19 . . 120.8(5) ?
C4 C5 C6 . . 121.6(5) ?
C4 C5 H5A . . 119.2 ?
C6 C5 H5A . . 119.2 ?
C1 C6 C5 . . 119.8(5) ?
C1 C6 H6A . . 120.1 ?
C5 C6 H6A . . 120.1 ?
C12 C7 C8 . . 119.1(4) ?
C12 C7 As1 . . 119.2(3) ?
C8 C7 As1 . . 121.6(3) ?
C9 C8 C7 . . 120.1(4) ?
C9 C8 H8A . . 119.9 ?
C7 C8 H8A . . 119.9 ?
C8 C9 C10 . . 121.9(4) ?
C8 C9 H9A . . 119.0 ?
C10 C9 H9A . . 119.0 ?
C9 C10 C11 . . 116.9(4) ?
C9 C10 C20 . . 121.6(4) ?
C11 C10 C20 . . 121.4(4) ?
C12 C11 C10 . . 121.5(4) ?
C12 C11 H11A . . 119.2 ?
C10 C11 H11A . . 119.2 ?
C11 C12 C7 . . 120.4(4) ?
C11 C12 H12A . . 119.8 ?
C7 C12 H12A . . 119.8 ?
C14 C13 C18 . . 119.2(4) ?
C14 C13 As1 . . 119.6(3) ?
C18 C13 As1 . . 121.2(3) ?
C13 C14 C15 . . 120.3(4) ?
C13 C14 H14A . . 119.8 ?
C15 C14 H14A . . 119.8 ?
C14 C15 C16 . . 121.2(5) ?
C14 C15 H15A . . 119.4 ?
C16 C15 H15A . . 119.4 ?
C17 C16 C15 . . 118.0(4) ?
C17 C16 C21 . . 121.5(4) ?
C15 C16 C21 . . 120.5(5) ?
C16 C17 C18 . . 121.1(4) ?
C16 C17 H17A . . 119.5 ?
C18 C17 H17A . . 119.5 ?
C13 C18 C17 . . 120.3(4) ?
C13 C18 H18A . . 119.9 ?
C17 C18 H18A . . 119.9 ?
C4 C19 H19A . . 109.5 ?
C4 C19 H19B . . 109.5 ?
H19A C19 H19B . . 109.5 ?
C4 C19 H19C . . 109.5 ?
H19A C19 H19C . . 109.5 ?
H19B C19 H19C . . 109.5 ?
C10 C20 H20A . . 109.5 ?
C10 C20 H20B . . 109.5 ?
H20A C20 H20B . . 109.5 ?
C10 C20 H20C . . 109.5 ?
H20A C20 H20C . . 109.5 ?
H20B C20 H20C . . 109.5 ?
C16 C21 H21A . . 109.5 ?
C16 C21 H21B . . 109.5 ?
H21A C21 H21B . . 109.5 ?
C16 C21 H21C . . 109.5 ?
H21A C21 H21C . . 109.5 ?
H21B C21 H21C . . 109.5 ?
O1 C22 Ru1 . . 173.5(4) ?
O2 C23 Ru1 . . 175.6(4) ?
O3 C24 Ru1 . . 173.8(4) ?
O4 C25 Ru2 . . 174.6(4) ?
O5 C26 Ru2 . . 177.4(5) ?
O6 C27 Ru2 . . 174.5(4) ?
O7 C28 Ru2 . . 179.0(5) ?
O8 C29 Ru3 . . 172.5(5) ?
O9 C30 Ru3 . . 178.1(4) ?
O10 C31 Ru3 . . 170.3(4) ?
O11 C32 Ru3 . . 179.8(5) ?

loop_
_geom_bond_atom_site_label_1
_geom_bond_atom_site_label_2
_geom_bond_site_symmetry_2
_geom_bond_distance
_geom_bond_publ_flag
Ru1 C23 . 1.893(5) ?
Ru1 C24 . 1.927(5) ?
Ru1 C22 . 1.929(5) ?
Ru1 As1 . 2.4629(5) ?
Ru1 Ru2 . 2.8430(5) ?
Ru1 Ru3 . 2.8745(5) ?
Ru2 C28 . 1.912(5) ?
Ru2 C26 . 1.925(5) ?
Ru2 C27 . 1.933(6) ?
Ru2 C25 . 1.942(5) ?
Ru2 Ru3 . 2.8690(5) ?
Ru3 C30 . 1.905(5) ?
Ru3 C31 . 1.929(6) ?
Ru3 C32 . 1.937(5) ?
Ru3 C29 . 1.940(6) ?
As1 C1 . 1.942(5) ?
As1 C7 . 1.943(4) ?
As1 C13 . 1.948(4) ?
O1 C22 . 1.139(6) ?
O2 C23 . 1.132(5) ?
O3 C24 . 1.150(6) ?
O4 C25 . 1.142(6) ?
O5 C26 . 1.122(6) ?
O6 C27 . 1.145(6) ?
O7 C28 . 1.124(6) ?
O8 C29 . 1.151(7) ?
O9 C30 . 1.142(6) ?
O10 C31 . 1.147(6) ?
O11 C32 . 1.124(6) ?
C1 C6 . 1.392(6) ?
C1 C2 . 1.405(6) ?
C2 C3 . 1.384(7) ?
C2 H2A . 0.9300 ?
C3 C4 . 1.395(8) ?
C3 H3A . 0.9300 ?
C4 C5 . 1.378(8) ?
C4 C19 . 1.510(7) ?
C5 C6 . 1.399(7) ?
C5 H5A . 0.9300 ?
C6 H6A . 0.9300 ?
C7 C12 . 1.389(6) ?
C7 C8 . 1.395(6) ?
C8 C9 . 1.381(6) ?
C8 H8A . 0.9300 ?
C9 C10 . 1.396(6) ?
C9 H9A . 0.9300 ?
C10 C11 . 1.409(6) ?
C10 C20 . 1.500(7) ?
C11 C12 . 1.378(6) ?
C11 H11A . 0.9300 ?
C12 H12A . 0.9300 ?
C13 C14 . 1.389(6) ?
C13 C18 . 1.389(6) ?
C14 C15 . 1.389(7) ?
C14 H14A . 0.9300 ?
C15 C16 . 1.396(7) ?
C15 H15A . 0.9300 ?
C16 C17 . 1.392(7) ?
C16 C21 . 1.503(7) ?
C17 C18 . 1.394(6) ?
C17 H17A . 0.9300 ?
C18 H18A . 0.9300 ?
C19 H19A . 0.9600 ?
C19 H19B . 0.9600 ?
C19 H19C . 0.9600 ?
C20 H20A . 0.9600 ?
C20 H20B . 0.9600 ?
C20 H20C . 0.9600 ?
C21 H21A . 0.9600 ?
C21 H21B . 0.9600 ?
C21 H21C . 0.9600 ?

loop_
_geom_hbond_atom_site_label_D
_geom_hbond_atom_site_label_H
_geom_hbond_atom_site_label_A
_geom_hbond_site_symmetry_A
_geom_hbond_distance_DH
_geom_hbond_distance_HA
_geom_hbond_distance_DA
_geom_hbond_angle_DHA
_geom_hbond_publ_flag
C14 H14A O3 . 0.9300 2.4800 3.385(5) 165.00 yes

loop_
_geom_torsion_atom_site_label_1
_geom_torsion_atom_site_label_2
_geom_torsion_atom_site_label_3
_geom_torsion_atom_site_label_4
_geom_torsion_site_symmetry_1
_geom_torsion_site_symmetry_2
_geom_torsion_site_symmetry_3
_geom_torsion_site_symmetry_4
_geom_torsion
_geom_torsion_publ_flag
C23 Ru1 Ru2 C28 . . . . 170.9(4) ?
C24 Ru1 Ru2 C28 . . . . 78.8(4) ?
C22 Ru1 Ru2 C28 . . . . -99.7(4) ?
As1 Ru1 Ru2 C28 . . . . -12.6(4) ?
Ru3 Ru1 Ru2 C28 . . . . -7.0(4) ?
C23 Ru1 Ru2 C26 . . . . 0.4(2) ?
C24 Ru1 Ru2 C26 . . . . -91.7(2) ?
C22 Ru1 Ru2 C26 . . . . 89.8(2) ?
As1 Ru1 Ru2 C26 . . . . 176.92(19) ?
Ru3 Ru1 Ru2 C26 . . . . -177.48(17) ?
C23 Ru1 Ru2 C27 . . . . 90.7(2) ?
C24 Ru1 Ru2 C27 . . . . -1.45(19) ?
C22 Ru1 Ru2 C27 . . . . -179.89(19) ?
As1 Ru1 Ru2 C27 . . . . -92.79(17) ?
Ru3 Ru1 Ru2 C27 . . . . -87.19(15) ?
C23 Ru1 Ru2 C25 . . . . -90.5(2) ?
C24 Ru1 Ru2 C25 . . . . 177.40(19) ?
C22 Ru1 Ru2 C25 . . . . -1.05(19) ?
As1 Ru1 Ru2 C25 . . . . 86.05(16) ?
Ru3 Ru1 Ru2 C25 . . . . 91.65(14) ?
C23 Ru1 Ru2 Ru3 . . . . 177.87(15) ?
C24 Ru1 Ru2 Ru3 . . . . 85.74(13) ?
C22 Ru1 Ru2 Ru3 . . . . -92.71(13) ?
As1 Ru1 Ru2 Ru3 . . . . -5.60(8) ?
C28 Ru2 Ru3 C30 . . . . -176.1(5) ?
C26 Ru2 Ru3 C30 . . . . 13.4(6) ?
C27 Ru2 Ru3 C30 . . . . 93.9(5) ?
C25 Ru2 Ru3 C30 . . . . -83.6(5) ?
Ru1 Ru2 Ru3 C30 . . . . 6.4(4) ?
C28 Ru2 Ru3 C31 . . . . -95.2(2) ?
C26 Ru2 Ru3 C31 . . . . 94.4(5) ?
C27 Ru2 Ru3 C31 . . . . 174.85(19) ?
C25 Ru2 Ru3 C31 . . . . -2.59(18) ?
Ru1 Ru2 Ru3 C31 . . . . 87.41(13) ?
C28 Ru2 Ru3 C32 . . . . -3.2(2) ?
C26 Ru2 Ru3 C32 . . . . -173.7(5) ?
C27 Ru2 Ru3 C32 . . . . -93.2(2) ?
C25 Ru2 Ru3 C32 . . . . 89.3(2) ?
Ru1 Ru2 Ru3 C32 . . . . 179.35(18) ?
C28 Ru2 Ru3 C29 . . . . 88.3(2) ?
C26 Ru2 Ru3 C29 . . . . -82.1(5) ?
C27 Ru2 Ru3 C29 . . . . -1.7(2) ?
C25 Ru2 Ru3 C29 . . . . -179.1(2) ?
Ru1 Ru2 Ru3 C29 . . . . -89.09(17) ?
C28 Ru2 Ru3 Ru1 . . . . 177.43(15) ?
C26 Ru2 Ru3 Ru1 . . . . 7.0(5) ?
C27 Ru2 Ru3 Ru1 . . . . 87.44(13) ?
C25 Ru2 Ru3 Ru1 . . . . -90.00(13) ?
C23 Ru1 Ru3 C30 . . . . 177.7(4) ?
C24 Ru1 Ru3 C30 . . . . 87.7(2) ?
C22 Ru1 Ru3 C30 . . . . -89.3(2) ?
As1 Ru1 Ru3 C30 . . . . 0.93(16) ?
Ru2 Ru1 Ru3 C30 . . . . -177.67(16) ?
C23 Ru1 Ru3 C31 . . . . -93.0(4) ?
C24 Ru1 Ru3 C31 . . . . 176.95(18) ?
C22 Ru1 Ru3 C31 . . . . -0.02(18) ?
As1 Ru1 Ru3 C31 . . . . 90.16(14) ?
Ru2 Ru1 Ru3 C31 . . . . -88.44(14) ?
C23 Ru1 Ru3 C32 . . . . -6.1(5) ?
C24 Ru1 Ru3 C32 . . . . -96.1(4) ?
C22 Ru1 Ru3 C32 . . . . 86.9(4) ?
As1 Ru1 Ru3 C32 . . . . 177.1(4) ?
Ru2 Ru1 Ru3 C32 . . . . -1.5(4) ?
C23 Ru1 Ru3 C29 . . . . 87.9(4) ?
C24 Ru1 Ru3 C29 . . . . -2.1(2) ?
C22 Ru1 Ru3 C29 . . . . -179.1(2) ?
As1 Ru1 Ru3 C29 . . . . -88.88(17) ?
Ru2 Ru1 Ru3 C29 . . . . 92.52(17) ?
C23 Ru1 Ru3 Ru2 . . . . -4.6(3) ?
C24 Ru1 Ru3 Ru2 . . . . -94.61(12) ?
C22 Ru1 Ru3 Ru2 . . . . 88.42(13) ?
As1 Ru1 Ru3 Ru2 . . . . 178.60(2) ?
C23 Ru1 As1 C1 . . . . 93.0(2) ?
C24 Ru1 As1 C1 . . . . -175.5(2) ?
C22 Ru1 As1 C1 . . . . 3.6(2) ?
Ru2 Ru1 As1 C1 . . . . -83.48(17) ?
Ru3 Ru1 As1 C1 . . . . -88.53(15) ?
C23 Ru1 As1 C7 . . . . -26.0(2) ?
C24 Ru1 As1 C7 . . . . 65.6(2) ?
C22 Ru1 As1 C7 . . . . -115.3(2) ?
Ru2 Ru1 As1 C7 . . . . 157.54(16) ?
Ru3 Ru1 As1 C7 . . . . 152.49(15) ?
C23 Ru1 As1 C13 . . . . -145.2(2) ?
C24 Ru1 As1 C13 . . . . -53.6(2) ?
C22 Ru1 As1 C13 . . . . 125.5(2) ?
Ru2 Ru1 As1 C13 . . . . 38.38(18) ?
Ru3 Ru1 As1 C13 . . . . 33.32(16) ?
C7 As1 C1 C6 . . . . 2.4(4) ?
C13 As1 C1 C6 . . . . 107.8(4) ?
Ru1 As1 C1 C6 . . . . -121.3(3) ?
C7 As1 C1 C2 . . . . -174.9(3) ?
C13 As1 C1 C2 . . . . -69.5(4) ?
Ru1 As1 C1 C2 . . . . 61.5(4) ?
C6 C1 C2 C3 . . . . -0.6(7) ?
As1 C1 C2 C3 . . . . 176.8(4) ?
C1 C2 C3 C4 . . . . 1.6(7) ?
C2 C3 C4 C5 . . . . -0.7(7) ?
C2 C3 C4 C19 . . . . -179.7(5) ?
C3 C4 C5 C6 . . . . -1.3(7) ?
C19 C4 C5 C6 . . . . 177.7(5) ?
C2 C1 C6 C5 . . . . -1.3(6) ?
As1 C1 C6 C5 . . . . -178.6(3) ?
C4 C5 C6 C1 . . . . 2.3(7) ?
C1 As1 C7 C12 . . . . -74.5(4) ?
C13 As1 C7 C12 . . . . -179.6(4) ?
Ru1 As1 C7 C12 . . . . 51.4(4) ?
C1 As1 C7 C8 . . . . 109.7(4) ?
C13 As1 C7 C8 . . . . 4.6(4) ?
Ru1 As1 C7 C8 . . . . -124.4(3) ?
C12 C7 C8 C9 . . . . -0.3(7) ?
As1 C7 C8 C9 . . . . 175.5(3) ?
C7 C8 C9 C10 . . . . 0.1(7) ?
C8 C9 C10 C11 . . . . 0.2(7) ?
C8 C9 C10 C20 . . . . -179.8(5) ?
C9 C10 C11 C12 . . . . -0.4(7) ?
C20 C10 C11 C12 . . . . 179.6(5) ?
C10 C11 C12 C7 . . . . 0.3(7) ?
C8 C7 C12 C11 . . . . 0.1(7) ?
As1 C7 C12 C11 . . . . -175.8(4) ?
C1 As1 C13 C14 . . . . 173.4(4) ?
C7 As1 C13 C14 . . . . -79.8(4) ?
Ru1 As1 C13 C14 . . . . 44.6(4) ?
C1 As1 C13 C18 . . . . -6.3(4) ?
C7 As1 C13 C18 . . . . 100.5(4) ?
Ru1 As1 C13 C18 . . . . -135.1(3) ?
C18 C13 C14 C15 . . . . -0.2(7) ?
As1 C13 C14 C15 . . . . -179.9(3) ?
C13 C14 C15 C16 . . . . 0.8(7) ?
C14 C15 C16 C17 . . . . -0.6(7) ?
C14 C15 C16 C21 . . . . 178.9(5) ?
C15 C16 C17 C18 . . . . -0.1(7) ?
C21 C16 C17 C18 . . . . -179.6(5) ?
C14 C13 C18 C17 . . . . -0.5(7) ?
As1 C13 C18 C17 . . . . 179.2(3) ?
C16 C17 C18 C13 . . . . 0.7(7) ?
